data_9001496
loop_
_publ_author_name
'McCammon, C. A.'
'Zhang, J.'
'Hazen, R. M.'
'Finger, L. W.'

_publ_section_title
;
 High-pressure crystal chemistry of cubanite, CuFe2S3
 P = 0 GPa, in the cell
;
_journal_name_full 'American Mineralogist'
_journal_page_first 937
_journal_page_last 944
_journal_volume 77
_journal_year 1992
_chemical_formula_sum 'Cu Fe2 S3'
_chemical_name_mineral Cubanite
_space_group_IT_number 62
_symmetry_space_group_name_Hall '-P 2n 2ac'
_symmetry_space_group_name_H-M 'P c m n'
_cell_angle_alpha 90
_cell_angle_beta 90
_cell_angle_gamma 90
_cell_length_a 6.455
_cell_length_b 11.102
_cell_length_c 6.226
_cell_formula_units_Z 4
_cell_volume 446.176
_database_code_amcsd 0001534
_diffrn_ambient_pressure 0
_exptl_crystal_density_diffrn 4.041
_cod_database_code 9001496

loop_
_space_group_symop_operation_xyz
x,y,z
x,1/2-y,z
-x,1/2+y,-z
1/2+x,1/2+y,1/2-z
1/2-x,1/2-y,1/2+z
1/2-x,y,1/2+z
1/2+x,-y,1/2-z
-x,-y,-z

loop_
_atom_site_label
_atom_site_fract_x
_atom_site_fract_y
_atom_site_fract_z
_atom_site_U_iso_or_equiv
Cu 0.58270 0.25000 0.12090 0.02406
Fe 0.41240 0.41240 0.63770 0.01596
S1 0.59600 0.25000 0.75950 0.01963
S2 0.41800 0.41580 0.26570 0.01798

loop_
_cod_related_entry_id
_cod_related_entry_database
_cod_related_entry_code
1 AMCSD 0001534
